data_7222751
loop_
_publ_author_name
'Kniep, R.'
'Korte, L.'
'Mootz, D.'

_publ_section_title
;
 Kristallstrukturen von Verbindungen A2 X2 (A= S,Se; X= Cl,Br)
;
_journal_name_full
;
Zeitschrift fuer Naturforschung, Teil B. Anorganische Chemie, Organische 
Chemie (33,1978-41,1986)
;
_journal_page_first 1
_journal_page_last 6
_journal_volume 38
_journal_year 1983
_chemical_formula_sum 'Cl2 Se2'
_chemical_name_systematic 'Se2 Cl2'
_space_group_IT_number 14
_symmetry_space_group_name_Hall '-P 2ybc'
_symmetry_space_group_name_H-M 'P 1 21/c 1'
_cell_angle_alpha 90
_cell_angle_beta 97.06
_cell_angle_gamma 90
_cell_formula_units_Z 4
_cell_length_a 7.081
_cell_length_b 14.058
_cell_length_c 4.814
_cell_volume 475.575
_citation_journal_id_ASTM ZNBAD2
_cod_data_source_file Kniep_ZNBAD2_1983_124.cif
_cod_data_source_block Cl2Se2
_cod_original_cell_volume 475.5748
_cod_database_code 7222751

loop_
_symmetry_equiv_pos_as_xyz
x,y,z
-x,y+1/2,-z+1/2
-x,-y,-z
x,-y-1/2,z-1/2

loop_
_atom_site_label
_atom_site_type_symbol
_atom_site_fract_x
_atom_site_fract_y
_atom_site_fract_z
_atom_site_occupancy
_atom_site_U_iso_or_equiv
Cl1 Cl-1 0.6635 0.145 -0.1513 1 0.0
Se1 Se+1 0.40806 0.14293 0.06757 1 0.0
Se2 Se+1 0.20335 0.05135 -0.2023 1 0.0
Cl2 Cl-1 0.0549 0.15 -0.5124 1 0.0
